data_2014181
loop_
_publ_author_name
'Janczak, Jan'

_publ_section_title
;
 Iodo[phthalocyaninato(2--)]manganese(III) bridged by a neutral I~2~
 molecule
;
_journal_issue 7
_journal_name_full 'Acta Crystallographica Section C'
_journal_page_first m330
_journal_page_last m332
_journal_paper_doi 10.1107/S0108270104012387
_journal_volume 60
_journal_year 2004
_chemical_formula_iupac '2[Mn (C32 H16 Mn N8) I] , I2'
_chemical_formula_moiety '2(C32 H16 I Mn N8) , I2'
_chemical_formula_sum 'C64 H32 I4 Mn2 N16'
_chemical_formula_weight 1642.54
_chemical_melting_point 'loses the I~2~ molecule'
_chemical_name_common
;
manganium phthalocyanine
;
_chemical_name_systematic
;
Iodo[phthalocyaninato(2-)]manganese(III) hemi(diiodine)
;
_space_group_IT_number 2
_symmetry_cell_setting triclinic
_symmetry_space_group_name_Hall '-P 1'
_symmetry_space_group_name_H-M 'P -1'
_atom_sites_solution_hydrogens geom
_atom_sites_solution_primary direct
_atom_sites_solution_secondary difmap
_cell_angle_alpha 102.11(2)
_cell_angle_beta 91.61(2)
_cell_angle_gamma 96.81(2)
_cell_formula_units_Z 1
_cell_length_a 8.447(2)
_cell_length_b 13.051(2)
_cell_length_c 13.218(2)
_cell_measurement_reflns_used 2544
_cell_measurement_temperature 293(2)
_cell_measurement_theta_max 28
_cell_measurement_theta_min 2.97
_cell_volume 1412.6(5)
_computing_cell_refinement 'KM-4 CCD Software'
_computing_data_collection 'KM-4 CCD Software (Kuma, 2001)'
_computing_data_reduction 'KM-4 CCD Software'
_computing_molecular_graphics 'SHELXTL (Sheldrick, 1990)'
_computing_publication_material SHELXL97
_computing_structure_refinement 'SHELXL97 (Sheldrick, 1997)'
_computing_structure_solution 'SHELXS97 (Sheldrick, 1990)'
_diffrn_ambient_temperature 293(2)
_diffrn_detector_area_resol_mean '1024x1024 with blocks 2x2'
_diffrn_measured_fraction_theta_full 0.992
_diffrn_measured_fraction_theta_max 0.992
_diffrn_measurement_device_type 'Kuma KM-4 with CCD area-detector'
_diffrn_measurement_method \w
_diffrn_radiation_monochromator graphite
_diffrn_radiation_source 'fine-focus sealed tube'
_diffrn_radiation_type MoK\a
_diffrn_radiation_wavelength 0.71073
_diffrn_reflns_av_R_equivalents 0.0450
_diffrn_reflns_av_sigmaI/netI 0.0515
_diffrn_reflns_limit_h_max 11
_diffrn_reflns_limit_h_min -8
_diffrn_reflns_limit_k_max 16
_diffrn_reflns_limit_k_min -17
_diffrn_reflns_limit_l_max 17
_diffrn_reflns_limit_l_min -17
_diffrn_reflns_number 16124
_diffrn_reflns_theta_full 28.00
_diffrn_reflns_theta_max 28.00
_diffrn_reflns_theta_min 2.97
_diffrn_standards_number 0
_exptl_absorpt_coefficient_mu 2.692
_exptl_absorpt_correction_T_max 0.6559
_exptl_absorpt_correction_T_min 0.5632
_exptl_absorpt_correction_type analytical
_exptl_absorpt_process_details 'face-indexed (SHELXTL; Sheldrick, 1990)'
_exptl_crystal_colour black-violet
_exptl_crystal_density_diffrn 1.931
_exptl_crystal_density_meas 1.93
_exptl_crystal_density_method 'flotation in a mixture of CHBr~3~/CHCl~3~'
_exptl_crystal_description parallelepiped
_exptl_crystal_F_000 790
_exptl_crystal_size_max 0.24
_exptl_crystal_size_mid 0.21
_exptl_crystal_size_min 0.17
_refine_diff_density_max 0.817
_refine_diff_density_min -1.068
_refine_ls_extinction_method none
_refine_ls_goodness_of_fit_ref 1.003
_refine_ls_hydrogen_treatment constr
_refine_ls_matrix_type full
_refine_ls_number_parameters 388
_refine_ls_number_reflns 6769
_refine_ls_number_restraints 0
_refine_ls_restrained_S_all 1.003
_refine_ls_R_factor_all 0.0922
_refine_ls_R_factor_gt 0.0564
_refine_ls_shift/su_max 0.000
_refine_ls_shift/su_mean 0.000
_refine_ls_structure_factor_coef Fsqd
_refine_ls_weighting_details 'calc w = 1/[\s^2^(Fo^2^)+(0.0162P)^2^] where P=(Fo^2^+2Fc^2^)/3'
_refine_ls_weighting_scheme calc
_refine_ls_wR_factor_gt 0.0688
_refine_ls_wR_factor_ref 0.0792
_reflns_number_gt 4580
_reflns_number_total 6769
_reflns_threshold_expression I>2\s(I)
_cod_data_source_file gg1221.cif
_cod_data_source_block I
_cod_depositor_comments
;

2019-10-25
Z value and formula fixed to values more according to usual
chemical conventions.                 miguel
;
_cod_original_formula_sum 'C32 H16 I2 Mn N8'
_cod_original_formula_weight 821.27
_cod_original_formula_moiety 'C32 H16 I Mn N8 , 0.5I2'
_cod_original_formula_iupac '[Mn (C32 H16 Mn N8) I] , 0.5I2'
_cod_original_formula_units_Z 2
_cod_database_code 2014181
_cod_database_fobs_code 2014181

loop_
_symmetry_equiv_pos_as_xyz
'x, y, z'
'-x, -y, -z'

loop_
_atom_site_label
_atom_site_fract_x
_atom_site_fract_y
_atom_site_fract_z
_atom_site_U_iso_or_equiv
_atom_site_adp_type
_atom_site_calc_flag
_atom_site_refinement_flags
_atom_site_occupancy
_atom_site_disorder_assembly
_atom_site_disorder_group
_atom_site_type_symbol
I1 0.07453(5) 0.19823(3) 0.85243(3) 0.05760(14) Uani d . 1 . . I
Mn1 0.34004(10) 0.33739(6) 0.84499(6) 0.0442(2) Uani d . 1 . . Mn
I2 0.02352(6) 0.05696(4) 0.60189(4) 0.1008(2) Uani d . 1 . . I
N1 0.4907(5) 0.2497(3) 0.8913(3) 0.0432(12) Uani d . 1 . . N
N2 0.4788(5) 0.3026(3) 1.0777(3) 0.0476(13) Uani d . 1 . . N
N3 0.3392(5) 0.4156(3) 0.9896(3) 0.0430(12) Uani d . 1 . . N
N4 0.1817(5) 0.5554(3) 0.9678(3) 0.0481(13) Uani d . 1 . . N
N5 0.2406(5) 0.4512(3) 0.8013(3) 0.0428(12) Uani d . 1 . . N
N6 0.2595(5) 0.4001(3) 0.6138(3) 0.0492(13) Uani d . 1 . . N
N7 0.3941(5) 0.2860(3) 0.7021(3) 0.0396(12) Uani d . 1 . . N
N8 0.5606(5) 0.1502(3) 0.7252(4) 0.0485(13) Uani d . 1 . . N
C1 0.5602(6) 0.1695(4) 0.8259(5) 0.0447(15) Uani d . 1 . . C
C2 0.6335(6) 0.1079(4) 0.8905(5) 0.0468(16) Uani d . 1 . . C
C3 0.7208(7) 0.0210(4) 0.8640(5) 0.0631(19) Uani d . 1 . . C
H3 0.7398 -0.0076 0.7955 0.076 Uiso calc R 1 . . H
C4 0.7757(7) -0.0186(4) 0.9440(5) 0.069(2) Uani d . 1 . . C
H4 0.8329 -0.0762 0.9299 0.083 Uiso calc R 1 . . H
C5 0.7484(7) 0.0244(4) 1.0441(5) 0.0604(18) Uani d . 1 . . C
H5 0.7858 -0.0064 1.0960 0.072 Uiso calc R 1 . . H
C6 0.6668(7) 0.1126(4) 1.0730(5) 0.0606(18) Uani d . 1 . . C
H6 0.6513 0.1413 1.1421 0.073 Uiso calc R 1 . . H
C7 0.6131(6) 0.1530(4) 0.9969(4) 0.0417(15) Uani d . 1 . . C
C8 0.5189(6) 0.2415(4) 0.9921(5) 0.0425(15) Uani d . 1 . . C
C9 0.3984(6) 0.3848(4) 1.0771(4) 0.0423(15) Uani d . 1 . . C
C10 0.3558(6) 0.4535(4) 1.1685(4) 0.0451(16) Uani d . 1 . . C
C11 0.3862(6) 0.4564(4) 1.2763(4) 0.0423(15) Uani d . 1 . . C
H11 0.4482 0.4096 1.2974 0.051 Uiso calc R 1 . . H
C12 0.3218(7) 0.5296(4) 1.3474(5) 0.0628(19) Uani d . 1 . . C
H12 0.3398 0.5322 1.4177 0.075 Uiso calc R 1 . . H
C13 0.2260(7) 0.6032(4) 1.3153(5) 0.0627(19) Uani d . 1 . . C
H13 0.1819 0.6519 1.3648 0.075 Uiso calc R 1 . . H
C14 0.1998(6) 0.6014(4) 1.2101(4) 0.0513(17) Uani d . 1 . . C
H14 0.1438 0.6510 1.1889 0.062 Uiso calc R 1 . . H
C15 0.2575(6) 0.5258(4) 1.1398(4) 0.0470(16) Uani d . 1 . . C
C16 0.2560(6) 0.5018(4) 1.0238(4) 0.0424(15) Uani d . 1 . . C
C17 0.1805(6) 0.5339(4) 0.8638(4) 0.0448(15) Uani d . 1 . . C
C18 0.1175(7) 0.5986(4) 0.7991(4) 0.0528(17) Uani d . 1 . . C
C19 0.0449(7) 0.6931(4) 0.8234(4) 0.0575(18) Uani d . 1 . . C
H19 0.0252 0.7228 0.8915 0.069 Uiso calc R 1 . . H
C20 0.0046(7) 0.7395(4) 0.7435(5) 0.068(2) Uani d . 1 . . C
H20 -0.0398 0.8025 0.7578 0.081 Uiso calc R 1 . . H
C21 0.0298(7) 0.6928(4) 0.6418(5) 0.0598(18) Uani d . 1 . . C
H21 -0.0025 0.7246 0.5892 0.072 Uiso calc R 1 . . H
C22 0.0994(6) 0.6029(4) 0.6154(4) 0.0525(17) Uani d . 1 . . C
H22 0.1197 0.5742 0.5472 0.063 Uiso calc R 1 . . H
C23 0.1387(6) 0.5561(4) 0.6978(4) 0.0484(16) Uani d . 1 . . C
C24 0.2166(7) 0.4614(4) 0.6992(5) 0.0496(16) Uani d . 1 . . C
C25 0.3394(7) 0.3182(4) 0.6133(4) 0.0494(16) Uani d . 1 . . C
C26 0.3943(7) 0.2569(4) 0.5222(5) 0.0499(16) Uani d . 1 . . C
C27 0.3861(7) 0.2604(4) 0.4184(5) 0.066(2) Uani d . 1 . . C
H27 0.3269 0.3082 0.3966 0.080 Uiso calc R 1 . . H
C28 0.4632(8) 0.1951(4) 0.3475(5) 0.070(2) Uani d . 1 . . C
H28 0.4532 0.1970 0.2777 0.084 Uiso calc R 1 . . H
C29 0.5578(8) 0.1248(4) 0.3798(5) 0.076(2) Uani d . 1 . . C
H29 0.6093 0.0801 0.3309 0.092 Uiso calc R 1 . . H
C30 0.5751(7) 0.1215(4) 0.4845(5) 0.0599(18) Uani d . 1 . . C
H30 0.6397 0.0759 0.5053 0.072 Uiso calc R 1 . . H
C31 0.4954(6) 0.1867(4) 0.5574(4) 0.0457(15) Uani d . 1 . . C
C32 0.4893(7) 0.2043(4) 0.6664(5) 0.0503(17) Uani d . 1 . . C

loop_
_atom_site_aniso_label
_atom_site_aniso_U_11
_atom_site_aniso_U_22
_atom_site_aniso_U_33
_atom_site_aniso_U_12
_atom_site_aniso_U_13
_atom_site_aniso_U_23
I1 0.0650(3) 0.0376(2) 0.0730(3) 0.0074(2) -0.0011(2) 0.0184(2)
Mn1 0.0584(6) 0.0310(4) 0.0468(6) 0.0129(4) -0.0014(5) 0.0122(4)
I2 0.0904(4) 0.1021(4) 0.0988(5) 0.0039(3) 0.0008(3) 0.0020(3)
N1 0.060(3) 0.025(2) 0.044(3) 0.008(2) 0.003(3) 0.004(2)
N2 0.062(3) 0.033(2) 0.054(3) 0.023(2) -0.001(3) 0.015(2)
N3 0.067(3) 0.027(2) 0.040(3) 0.018(2) 0.006(2) 0.011(2)
N4 0.066(3) 0.042(2) 0.044(3) 0.022(2) 0.008(3) 0.020(2)
N5 0.055(3) 0.028(2) 0.048(3) 0.015(2) 0.001(3) 0.009(2)
N6 0.058(3) 0.044(3) 0.051(3) 0.013(2) 0.002(3) 0.018(2)
N7 0.048(3) 0.033(2) 0.038(3) 0.008(2) 0.005(2) 0.008(2)
N8 0.064(3) 0.042(3) 0.042(3) 0.015(2) -0.005(3) 0.008(2)
C1 0.050(4) 0.037(3) 0.050(4) 0.002(3) 0.002(3) 0.017(3)
C2 0.046(4) 0.036(3) 0.063(4) 0.001(3) 0.009(3) 0.024(3)
C3 0.092(5) 0.053(4) 0.058(4) 0.033(4) 0.032(4) 0.026(3)
C4 0.096(5) 0.028(3) 0.090(5) 0.031(3) 0.009(4) 0.011(3)
C5 0.069(4) 0.052(3) 0.076(5) 0.031(3) 0.006(4) 0.036(3)
C6 0.083(5) 0.047(3) 0.057(4) 0.016(3) -0.011(4) 0.019(3)
C7 0.034(3) 0.042(3) 0.058(4) 0.017(3) 0.007(3) 0.023(3)
C8 0.050(4) 0.023(3) 0.055(4) 0.004(3) 0.000(3) 0.010(3)
C9 0.048(4) 0.036(3) 0.045(4) 0.002(3) 0.004(3) 0.017(3)
C10 0.044(4) 0.030(3) 0.059(4) 0.007(3) -0.003(3) 0.004(3)
C11 0.046(4) 0.040(3) 0.042(4) 0.002(3) 0.005(3) 0.014(3)
C12 0.071(5) 0.058(3) 0.064(5) 0.007(3) 0.010(4) 0.020(3)
C13 0.071(5) 0.047(4) 0.073(5) 0.031(3) 0.018(4) 0.006(3)
C14 0.066(4) 0.033(3) 0.059(4) 0.003(3) -0.006(4) 0.020(3)
C15 0.059(4) 0.030(3) 0.054(4) -0.001(3) -0.002(3) 0.017(3)
C16 0.053(4) 0.033(3) 0.046(4) 0.009(3) 0.000(3) 0.016(3)
C17 0.055(4) 0.035(3) 0.053(4) 0.015(3) 0.016(3) 0.022(3)
C18 0.065(4) 0.040(3) 0.056(4) 0.018(3) 0.004(4) 0.011(3)
C19 0.078(5) 0.053(3) 0.046(4) 0.015(3) 0.002(4) 0.017(3)
C20 0.076(5) 0.062(3) 0.070(5) 0.026(3) -0.011(4) 0.016(3)
C21 0.077(5) 0.054(4) 0.059(4) 0.024(4) 0.006(4) 0.027(3)
C22 0.066(4) 0.044(3) 0.058(4) 0.021(3) -0.002(3) 0.029(3)
C23 0.064(4) 0.035(3) 0.050(4) 0.017(3) 0.002(3) 0.014(3)
C24 0.059(4) 0.034(3) 0.061(4) 0.010(3) -0.001(4) 0.021(3)
C25 0.070(4) 0.028(3) 0.044(4) 0.023(3) -0.008(3) 0.008(3)
C26 0.061(4) 0.027(3) 0.054(4) 0.011(3) 0.008(4) 0.011(3)
C27 0.097(5) 0.046(3) 0.061(5) 0.022(3) 0.018(4) 0.010(3)
C28 0.099(6) 0.059(4) 0.051(4) 0.003(4) 0.002(4) 0.011(3)
C29 0.098(6) 0.057(4) 0.074(5) 0.023(4) 0.003(5) 0.004(4)
C30 0.088(5) 0.049(3) 0.052(4) 0.026(3) 0.013(4) 0.020(3)
C31 0.049(4) 0.043(3) 0.049(4) 0.005(3) 0.014(3) 0.017(3)
C32 0.061(4) 0.037(3) 0.056(4) 0.005(3) -0.003(4) 0.016(3)

loop_
_atom_type_symbol
_atom_type_description
_atom_type_scat_dispersion_real
_atom_type_scat_dispersion_imag
_atom_type_scat_source
C C 0.0033 0.0016 'International Tables Vol C Tables 4.2.6.8 and 6.1.1.4'
H H 0.0000 0.0000 'International Tables Vol C Tables 4.2.6.8 and 6.1.1.4'
Mn Mn 0.3368 0.7283 'International Tables Vol C Tables 4.2.6.8 and 6.1.1.4'
N N 0.0061 0.0033 'International Tables Vol C Tables 4.2.6.8 and 6.1.1.4'
I I -0.4742 1.8119 'International Tables Vol C Tables 4.2.6.8 and 6.1.1.4'

loop_
_geom_angle_atom_site_label_1
_geom_angle_atom_site_label_2
_geom_angle_atom_site_label_3
_geom_angle_site_symmetry_3
_geom_angle
_geom_angle_publ_flag
N7 Mn1 N5 . 89.51(17) y
N7 Mn1 N3 . 164.40(17) y
N5 Mn1 N3 . 88.61(17) y
N7 Mn1 N1 . 89.30(17) y
N5 Mn1 N1 . 165.03(17) y
N3 Mn1 N1 . 88.54(17) y
N7 Mn1 I1 . 99.69(12) y
N5 Mn1 I1 . 100.08(12) y
N3 Mn1 I1 . 95.89(12) y
N1 Mn1 I1 . 94.83(12) y
I1 I2 I2 2_556 178.97(3) y
C8 N1 C1 . 108.2(4) ?
C8 N1 Mn1 . 125.4(3) ?
C1 N1 Mn1 . 125.1(4) ?
C8 N2 C9 . 122.7(5) ?
C16 N3 C9 . 107.8(4) ?
C16 N3 Mn1 . 125.3(3) ?
C9 N3 Mn1 . 126.1(3) ?
C16 N4 C17 . 122.2(4) ?
C17 N5 C24 . 107.2(4) ?
C17 N5 Mn1 . 127.2(4) ?
C24 N5 Mn1 . 125.6(3) ?
C24 N6 C25 . 124.0(5) ?
C25 N7 C32 . 106.3(4) ?
C25 N7 Mn1 . 126.9(3) ?
C32 N7 Mn1 . 126.6(4) ?
C1 N8 C32 . 124.0(5) ?
N8 C1 N1 . 127.6(5) ?
N8 C1 C2 . 124.1(5) ?
N1 C1 C2 . 108.2(5) ?
C3 C2 C7 . 120.1(5) ?
C3 C2 C1 . 131.0(5) ?
C7 C2 C1 . 108.8(5) ?
C4 C3 C2 . 116.6(5) ?
C4 C3 H3 . 121.7 ?
C2 C3 H3 . 121.7 ?
C5 C4 C3 . 121.3(5) ?
C5 C4 H4 . 119.4 ?
C3 C4 H4 . 119.4 ?
C4 C5 C6 . 123.4(6) ?
C4 C5 H5 . 118.3 ?
C6 C5 H5 . 118.3 ?
C7 C6 C5 . 116.4(6) ?
C7 C6 H6 . 121.8 ?
C5 C6 H6 . 121.8 ?
C6 C7 C2 . 122.0(5) ?
C6 C7 C8 . 134.2(5) ?
C2 C7 C8 . 103.7(5) ?
N2 C8 N1 . 128.2(5) ?
N2 C8 C7 . 120.7(5) ?
N1 C8 C7 . 111.1(5) ?
N2 C9 N3 . 126.5(5) ?
N2 C9 C10 . 124.1(5) ?
N3 C9 C10 . 109.4(4) ?
C9 C10 C15 . 109.3(5) ?
C9 C10 C11 . 131.8(5) ?
C15 C10 C11 . 118.8(5) ?
C12 C11 C10 . 118.4(5) ?
C12 C11 H11 . 120.8 ?
C10 C11 H11 . 120.8 ?
C11 C12 C13 . 121.2(6) ?
C11 C12 H12 . 119.4 ?
C13 C12 H12 . 119.4 ?
C14 C13 C12 . 120.1(5) ?
C14 C13 H13 . 120.0 ?
C12 C13 H13 . 120.0 ?
C15 C14 C13 . 118.6(5) ?
C15 C14 H14 . 120.7 ?
C13 C14 H14 . 120.7 ?
C14 C15 C10 . 122.8(5) ?
C14 C15 C16 . 133.2(5) ?
C10 C15 C16 . 103.8(5) ?
N4 C16 N3 . 128.2(5) ?
N4 C16 C15 . 122.2(5) ?
N3 C16 C15 . 109.5(4) ?
N4 C17 N5 . 127.0(5) ?
N4 C17 C18 . 124.2(5) ?
N5 C17 C18 . 108.7(5) ?
C23 C18 C19 . 118.7(5) ?
C23 C18 C17 . 109.2(5) ?
C19 C18 C17 . 132.1(5) ?
C20 C19 C18 . 118.3(5) ?
C20 C19 H19 . 120.9 ?
C18 C19 H19 . 120.9 ?
C19 C20 C21 . 120.5(5) ?
C19 C20 H20 . 119.8 ?
C21 C20 H20 . 119.8 ?
C22 C21 C20 . 123.0(5) ?
C22 C21 H21 . 118.5 ?
C20 C21 H21 . 118.5 ?
C21 C22 C23 . 115.8(5) ?
C21 C22 H22 . 122.1 ?
C23 C22 H22 . 122.1 ?
C18 C23 C22 . 123.7(5) ?
C18 C23 C24 . 105.3(5) ?
C22 C23 C24 . 131.0(5) ?
N6 C24 N5 . 127.7(5) ?
N6 C24 C23 . 122.7(5) ?
N5 C24 C23 . 109.6(5) ?
N6 C25 N7 . 125.4(5) ?
N6 C25 C26 . 123.8(5) ?
N7 C25 C26 . 110.6(4) ?
C27 C26 C25 . 134.3(5) ?
C27 C26 C31 . 119.2(5) ?
C25 C26 C31 . 106.0(5) ?
C28 C27 C26 . 121.3(6) ?
C28 C27 H27 . 119.3 ?
C26 C27 H27 . 119.3 ?
C27 C28 C29 . 120.0(6) ?
C27 C28 H28 . 120.0 ?
C29 C28 H28 . 120.0 ?
C30 C29 C28 . 120.7(6) ?
C30 C29 H29 . 119.6 ?
C28 C29 H29 . 119.6 ?
C31 C30 C29 . 119.7(6) ?
C31 C30 H30 . 120.1 ?
C29 C30 H30 . 120.1 ?
C30 C31 C32 . 134.1(6) ?
C30 C31 C26 . 118.8(5) ?
C32 C31 C26 . 107.1(5) ?
N8 C32 C31 . 124.2(5) ?
N8 C32 N7 . 125.9(5) ?
C31 C32 N7 . 109.9(5) ?

loop_
_geom_bond_atom_site_label_1
_geom_bond_atom_site_label_2
_geom_bond_site_symmetry_2
_geom_bond_distance
_geom_bond_publ_flag
I1 Mn1 . 2.7312(11) y
Mn1 N7 . 1.953(4) y
Mn1 N5 . 1.969(4) y
Mn1 N3 . 1.969(4) y
Mn1 N1 . 1.974(4) y
I2 I2 2_556 2.7827(12) y
I1 I2 . 3.4238(10) y
N1 C8 . 1.375(6) ?
N1 C1 . 1.408(6) ?
N2 C8 . 1.318(6) ?
N2 C9 . 1.337(6) ?
N3 C16 . 1.398(6) ?
N3 C9 . 1.401(6) ?
N4 C16 . 1.315(6) ?
N4 C17 . 1.343(6) ?
N5 C17 . 1.372(6) ?
N5 C24 . 1.395(6) ?
N6 C24 . 1.327(6) ?
N6 C25 . 1.329(6) ?
N7 C25 . 1.411(6) ?
N7 C32 . 1.421(6) ?
N8 C1 . 1.302(6) ?
N8 C32 . 1.331(6) ?
C1 C2 . 1.461(7) ?
C2 C3 . 1.414(7) ?
C2 C7 . 1.429(7) ?
C3 C4 . 1.364(7) ?
C3 H3 . 0.9300 ?
C4 C5 . 1.362(7) ?
C4 H4 . 0.9300 ?
C5 C6 . 1.402(7) ?
C5 H5 . 0.9300 ?
C6 C7 . 1.323(7) ?
C6 H6 . 0.9300 ?
C7 C8 . 1.489(6) ?
C9 C10 . 1.428(7) ?
C10 C15 . 1.429(6) ?
C10 C11 . 1.434(7) ?
C11 C12 . 1.366(7) ?
C11 H11 . 0.9300 ?
C12 C13 . 1.447(7) ?
C12 H12 . 0.9300 ?
C13 C14 . 1.396(7) ?
C13 H13 . 0.9300 ?
C14 C15 . 1.353(7) ?
C14 H14 . 0.9300 ?
C15 C16 . 1.499(7) ?
C17 C18 . 1.454(7) ?
C18 C23 . 1.363(7) ?
C18 C19 . 1.423(7) ?
C19 C20 . 1.376(7) ?
C19 H19 . 0.9300 ?
C20 C21 . 1.388(7) ?
C20 H20 . 0.9300 ?
C21 C22 . 1.359(6) ?
C21 H21 . 0.9300 ?
C22 C23 . 1.406(7) ?
C22 H22 . 0.9300 ?
C23 C24 . 1.470(6) ?
C25 C26 . 1.421(7) ?
C26 C27 . 1.382(7) ?
C26 C31 . 1.458(7) ?
C27 C28 . 1.363(7) ?
C27 H27 . 0.9300 ?
C28 C29 . 1.407(7) ?
C28 H28 . 0.9300 ?
C29 C30 . 1.398(8) ?
C29 H29 . 0.9300 ?
C30 C31 . 1.390(7) ?
C30 H30 . 0.9300 ?
C31 C32 . 1.414(7) ?
